data_7119554
loop_
_publ_author_name
'Li, Bin'
'Kundu, Subrata'
'Zhu, Hongping'
'Keil, Helena'
'Herbst-Irmer, Regine'
'Stalke, Dietmar'
'Frenking, Gernot'
'Andrada, Diego M.'
'Roesky, Herbert W.'

_publ_section_title
;
 An open route to asymmetric substituted Al-Al bonds using Al(i)- and
 Al(iii)-precursors.
;
_journal_issue 17
_journal_name_full 'Chemical communications (Cambridge, England)'
_journal_page_first 2543
_journal_page_last 2546
_journal_paper_doi 10.1039/c7cc00325k
_journal_volume 53
_journal_year 2017
_chemical_formula_moiety 'C49 H72 Al2 Cl3 N3, C6 H14'
_chemical_formula_sum 'C55 H86 Al2 Cl3 N3'
_chemical_formula_weight 949.57
_space_group_crystal_system monoclinic
_space_group_IT_number 14
_space_group_name_Hall '-P 2yn'
_space_group_name_H-M_alt 'P 1 21/n 1'
_symmetry_space_group_name_Hall '-P 2yn'
_symmetry_space_group_name_H-M 'P 1 21/n 1'
_atom_sites_solution_hydrogens geom
_audit_creation_method SHELXL-2016/5
_audit_update_record
;
2016-11-09 deposited with the CCDC.
2017-01-27 downloaded from the CCDC.
;
_cell_angle_alpha 90
_cell_angle_beta 91.73(2)
_cell_angle_gamma 90
_cell_formula_units_Z 4
_cell_length_a 13.873(2)
_cell_length_b 17.388(3)
_cell_length_c 22.812(4)
_cell_measurement_reflns_used 9871
_cell_measurement_temperature 100(2)
_cell_measurement_theta_max 25.618
_cell_measurement_theta_min 2.3425
_cell_volume 5500.3(16)
_computing_cell_refinement 'SAINT V8.37A'
_computing_data_collection 'APEX2 v2012.2'
_computing_data_reduction 'SAINT V8.37A'
_computing_molecular_graphics 'XP Version 5.1'
_computing_publication_material 'XP Version 5.1'
_computing_structure_refinement 'SHELXL-2016/5 (Sheldrick, 2016)'
_computing_structure_solution 'SHELXT(G.M.Sheldrick,Acta Cryst.(2015)A71,3-8)'
_diffrn_ambient_temperature 100(2)
_diffrn_measured_fraction_theta_full 1.000
_diffrn_measured_fraction_theta_max 0.999
_diffrn_measurement_device_type 'Bruker Smart APEX II Quazar'
_diffrn_measurement_method 'omega scans'
_diffrn_radiation_type MoK\a
_diffrn_radiation_wavelength 0.71073
_diffrn_reflns_av_R_equivalents 0.0639
_diffrn_reflns_av_unetI/netI 0.0353
_diffrn_reflns_Laue_measured_fraction_full 1.000
_diffrn_reflns_Laue_measured_fraction_max 0.999
_diffrn_reflns_limit_h_max 16
_diffrn_reflns_limit_h_min -16
_diffrn_reflns_limit_k_max 21
_diffrn_reflns_limit_k_min -21
_diffrn_reflns_limit_l_max 27
_diffrn_reflns_limit_l_min -27
_diffrn_reflns_number 113490
_diffrn_reflns_point_group_measured_fraction_full 1.000
_diffrn_reflns_point_group_measured_fraction_max 0.999
_diffrn_reflns_theta_full 25.242
_diffrn_reflns_theta_max 25.739
_diffrn_reflns_theta_min 1.473
_diffrn_source 'INCOATEC Microsource'
_exptl_absorpt_coefficient_mu 0.235
_exptl_absorpt_correction_T_max 0.7453
_exptl_absorpt_correction_T_min 0.6812
_exptl_absorpt_correction_type multi-scan
_exptl_absorpt_process_details
;
 SADABS 2016/2: Krause, L., Herbst-Irmer, R., Sheldrick G.M. & Stalke D.,
 J. Appl. Cryst. 48 (2015) 3-10
;
_exptl_crystal_colour colorless
_exptl_crystal_density_diffrn 1.147
_exptl_crystal_description block
_exptl_crystal_F_000 2056
_exptl_crystal_size_max 0.300
_exptl_crystal_size_mid 0.200
_exptl_crystal_size_min 0.200
_refine_diff_density_max 0.672
_refine_diff_density_min -0.619
_refine_diff_density_rms 0.069
_refine_ls_extinction_method none
_refine_ls_goodness_of_fit_ref 1.238
_refine_ls_hydrogen_treatment constr
_refine_ls_matrix_type full
_refine_ls_number_parameters 741
_refine_ls_number_reflns 10489
_refine_ls_number_restraints 1282
_refine_ls_restrained_S_all 1.198
_refine_ls_R_factor_all 0.0773
_refine_ls_R_factor_gt 0.0696
_refine_ls_shift/su_max 0.001
_refine_ls_shift/su_mean 0.000
_refine_ls_structure_factor_coef Fsqd
_refine_ls_weighting_details 'w=1/[\s^2^(Fo^2^)+17.6365P] where P=(Fo^2^+2Fc^2^)/3'
_refine_ls_weighting_scheme calc
_refine_ls_wR_factor_gt 0.1545
_refine_ls_wR_factor_ref 0.1572
_reflns_Friedel_coverage 0.000
_reflns_number_gt 9205
_reflns_number_total 10489
_reflns_threshold_expression 'I > 2\s(I)'
_cod_data_source_file c7cc00325k2.cif
_cod_data_source_block pub_2a
_cod_depositor_comments 'Adding full bibliography for 7119554--7119556.cif.'
_cod_database_code 7119554
_shelx_shelxl_version_number 2016/5
_shelx_space_group_comment
;
The symmetry employed for this shelxl refinement is uniquely defined
by the following loop, which should always be used as a source of
symmetry information in preference to the above space-group names.
They are only intended as comments.
;

loop_
_space_group_symop_operation_xyz
'x, y, z'
'-x+1/2, y+1/2, -z+1/2'
'-x, -y, -z'
'x-1/2, -y-1/2, z-1/2'

loop_
_atom_site_label
_atom_site_type_symbol
_atom_site_fract_x
_atom_site_fract_y
_atom_site_fract_z
_atom_site_U_iso_or_equiv
_atom_site_adp_type
_atom_site_occupancy
_atom_site_site_symmetry_order
_atom_site_calc_flag
_atom_site_refinement_flags_posn
_atom_site_refinement_flags_adp
_atom_site_refinement_flags_occupancy
_atom_site_disorder_assembly
_atom_site_disorder_group
Cl1 Cl 0.50913(6) 0.38782(5) 0.60771(4) 0.02355(19) Uani 1 1 d . . . . .
Cl3 Cl 0.47698(7) 0.61672(5) 0.73599(4) 0.0308(2) Uani 1 1 d . . . . .
Al1 Al 0.49287(8) 0.38823(6) 0.70270(5) 0.0198(2) Uani 1 1 d . . . . .
Cl2 Cl 0.41523(6) 0.28533(5) 0.72666(4) 0.0241(2) Uani 1 1 d . . . . .
Al2 Al 0.39390(8) 0.50930(6) 0.72932(4) 0.0187(2) Uani 1 1 d D . . . .
N2 N 0.2962(2) 0.53373(16) 0.67107(12) 0.0164(6) Uani 1 1 d D . . . .
C4H C -0.0702(4) 0.3261(3) 0.5163(2) 0.0494(12) Uani 1 1 d . . . . .
H4HA H -0.065032 0.311997 0.474914 0.074 Uiso 1 1 calc R U . . .
H4HB H -0.126748 0.300915 0.532456 0.074 Uiso 1 1 calc R U . . .
H4HC H -0.012007 0.309590 0.538170 0.074 Uiso 1 1 calc R U . . .
C5H C -0.0809(3) 0.4124(3) 0.52139(19) 0.0412(11) Uani 1 1 d . . . . .
H5HA H -0.086073 0.426178 0.563292 0.049 Uiso 1 1 calc R U . . .
H5HB H -0.141598 0.428296 0.500846 0.049 Uiso 1 1 calc R U . . .
C6H C 0.0027(3) 0.4567(3) 0.49587(19) 0.0380(10) Uani 1 1 d . . . . .
H6HA H 0.063688 0.437865 0.514413 0.046 Uiso 1 1 calc R U . . .
H6HB H 0.004874 0.445485 0.453382 0.046 Uiso 1 1 calc R U . . .
C9 C 0.6400(3) 0.2283(2) 0.73699(17) 0.0251(8) Uani 1 1 d . . . . .
C10 C 0.6159(3) 0.1799(2) 0.68961(18) 0.0271(8) Uani 1 1 d . . . . .
C11 C 0.5750(3) 0.1087(2) 0.70339(19) 0.0301(9) Uani 1 1 d . . . . .
H11 H 0.558555 0.073943 0.672546 0.036 Uiso 1 1 calc R U . . .
C12 C 0.5579(3) 0.0877(2) 0.7602(2) 0.0330(10) Uani 1 1 d . . . . .
H12 H 0.529663 0.039184 0.768306 0.040 Uiso 1 1 calc R U . . .
C13 C 0.5819(3) 0.1374(2) 0.80553(19) 0.0304(9) Uani 1 1 d . . . . .
H13 H 0.569595 0.122476 0.844652 0.037 Uiso 1 1 calc R U . . .
C14 C 0.6236(3) 0.2089(2) 0.79554(17) 0.0260(8) Uani 1 1 d . . . . .
C15 C 0.6228(3) 0.2001(2) 0.62508(18) 0.0295(9) Uani 1 1 d . . . . .
H15 H 0.647671 0.253899 0.621891 0.035 Uiso 1 1 calc R U . . .
C16 C 0.6918(3) 0.1459(3) 0.5937(2) 0.0422(11) Uani 1 1 d . . . . .
H16A H 0.664839 0.093822 0.592879 0.063 Uiso 1 1 calc R U . . .
H16B H 0.754458 0.145451 0.614651 0.063 Uiso 1 1 calc R U . . .
H16C H 0.700024 0.163925 0.553416 0.063 Uiso 1 1 calc R U . . .
C17 C 0.5240(3) 0.1957(2) 0.59345(18) 0.0317(9) Uani 1 1 d . . . . .
H17A H 0.528988 0.215616 0.553477 0.048 Uiso 1 1 calc R U . . .
H17B H 0.477404 0.226494 0.614735 0.048 Uiso 1 1 calc R U . . .
H17C H 0.502443 0.142011 0.591892 0.048 Uiso 1 1 calc R U . . .
C18 C 0.6426(3) 0.2621(2) 0.84772(18) 0.0329(9) Uani 1 1 d . . . . .
H18 H 0.684875 0.305051 0.834654 0.040 Uiso 1 1 calc R U . . .
C19 C 0.5484(3) 0.2972(3) 0.86890(19) 0.0433(11) Uani 1 1 d . . . . .
H19A H 0.517527 0.326888 0.837017 0.065 Uiso 1 1 calc R U . . .
H19B H 0.562478 0.331130 0.902375 0.065 Uiso 1 1 calc R U . . .
H19C H 0.505016 0.255967 0.880848 0.065 Uiso 1 1 calc R U . . .
C20 C 0.6955(4) 0.2200(3) 0.8985(2) 0.0504(13) Uani 1 1 d . . . . .
H20A H 0.652719 0.181037 0.914680 0.076 Uiso 1 1 calc R U . . .
H20B H 0.713890 0.257080 0.929187 0.076 Uiso 1 1 calc R U . . .
H20C H 0.753414 0.195081 0.883967 0.076 Uiso 1 1 calc R U . . .
C21 C 0.2282(2) 0.58497(19) 0.68452(15) 0.0191(7) Uani 1 1 d D . . . .
C22 C 0.2106(3) 0.6072(2) 0.74197(16) 0.0242(8) Uani 1 1 d . . . . .
H22 H 0.172645 0.652171 0.746316 0.029 Uiso 1 1 calc R U . . .
C24 C 0.1950(4) 0.5974(2) 0.84879(17) 0.0379(11) Uani 1 1 d . . . . .
H24A H 0.138334 0.628970 0.838757 0.057 Uiso 1 1 calc R U . . .
H24B H 0.241160 0.627791 0.872484 0.057 Uiso 1 1 calc R U . . .
H24C H 0.175107 0.552320 0.871186 0.057 Uiso 1 1 calc R U . . .
C25 C 0.1645(3) 0.6203(2) 0.63712(16) 0.0251(8) Uani 1 1 d . . . . .
H25A H 0.203937 0.650726 0.610776 0.038 Uiso 1 1 calc R U . . .
H25B H 0.116619 0.653699 0.654989 0.038 Uiso 1 1 calc R U . . .
H25C H 0.131405 0.579479 0.614762 0.038 Uiso 1 1 calc R U . . .
C26 C 0.2985(2) 0.50626(19) 0.61086(14) 0.0169(7) Uani 1 1 d D . . . .
C27 C 0.2566(2) 0.4343(2) 0.59768(15) 0.0196(7) Uani 1 1 d D . . . .
C28 C 0.2587(2) 0.4082(2) 0.53983(15) 0.0226(8) Uani 1 1 d D . . . .
H28 H 0.230541 0.359940 0.530012 0.027 Uiso 1 1 calc R U . . .
C29 C 0.3007(3) 0.4510(2) 0.49679(16) 0.0268(8) Uani 1 1 d D . . . .
H29 H 0.300204 0.432694 0.457549 0.032 Uiso 1 1 calc R U . . .
C30 C 0.3436(3) 0.5208(2) 0.51071(15) 0.0229(8) Uani 1 1 d D . . . .
H30 H 0.374089 0.549265 0.480913 0.027 Uiso 1 1 calc R U . . .
C31 C 0.3430(2) 0.55039(19) 0.56773(14) 0.0179(7) Uani 1 1 d D . . . .
C32 C 0.3924(2) 0.6267(2) 0.58058(15) 0.0211(7) Uani 1 1 d D . . . .
H32 H 0.376117 0.643230 0.621086 0.025 Uiso 1 1 calc R U . . .
C33 C 0.3591(3) 0.6895(2) 0.53743(16) 0.0283(9) Uani 1 1 d D . . . .
H33A H 0.381128 0.677083 0.498146 0.042 Uiso 1 1 calc R U . . .
H33B H 0.386240 0.739098 0.549983 0.042 Uiso 1 1 calc R U . . .
H33C H 0.288492 0.692599 0.536579 0.042 Uiso 1 1 calc R U . . .
C34 C 0.5012(3) 0.6178(2) 0.57803(18) 0.0302(9) Uani 1 1 d D . . . .
H34A H 0.518705 0.605237 0.537849 0.045 Uiso 1 1 calc R U . . .
H34B H 0.522505 0.576342 0.604485 0.045 Uiso 1 1 calc R U . . .
H34C H 0.532424 0.666027 0.590110 0.045 Uiso 1 1 calc R U . . .
C35 C 0.2107(3) 0.3853(2) 0.64451(16) 0.0237(8) Uani 1 1 d D . . . .
H35 H 0.251090 0.391218 0.681287 0.028 Uiso 1 1 calc R U . . .
C36 C 0.1092(3) 0.4135(2) 0.65787(17) 0.0292(9) Uani 1 1 d D . . . .
H36A H 0.069150 0.413456 0.621727 0.044 Uiso 1 1 calc R U . . .
H36B H 0.112850 0.465878 0.673707 0.044 Uiso 1 1 calc R U . . .
H36C H 0.080519 0.379351 0.686727 0.044 Uiso 1 1 calc R U . . .
C37 C 0.2082(3) 0.2995(2) 0.62962(19) 0.0346(10) Uani 1 1 d D . . . .
H37A H 0.161054 0.290472 0.597486 0.052 Uiso 1 1 calc R U . . .
H37B H 0.189631 0.270216 0.664202 0.052 Uiso 1 1 calc R U . . .
H37C H 0.272149 0.282977 0.617646 0.052 Uiso 1 1 calc R U . . .
C1H C 0.8308(6) 0.4092(4) 0.9330(3) 0.090(2) Uani 1 1 d . . . . .
H1HA H 0.830674 0.442002 0.898029 0.134 Uiso 1 1 calc R U . . .
H1HB H 0.764400 0.394698 0.941516 0.134 Uiso 1 1 calc R U . . .
H1HC H 0.868769 0.362805 0.925952 0.134 Uiso 1 1 calc R U . . .
C2H C 0.8743(4) 0.4523(3) 0.9841(2) 0.0546(14) Uani 1 1 d . . . . .
H2HA H 0.870070 0.420120 1.019745 0.066 Uiso 1 1 calc R U . . .
H2HB H 0.836094 0.499543 0.990469 0.066 Uiso 1 1 calc R U . . .
C3H C 0.9790(4) 0.4747(3) 0.97621(19) 0.0463(12) Uani 1 1 d . . . . .
H3HA H 1.018094 0.427208 0.974276 0.056 Uiso 1 1 calc R U . . .
H3HB H 0.984061 0.501649 0.938202 0.056 Uiso 1 1 calc R U . . .
C1 C 0.6399(3) 0.3682(2) 0.72085(16) 0.0234(7) Uani 1 1 d D U . . .
N1 N 0.6861(2) 0.30357(18) 0.72696(13) 0.0234(6) Uani 1 1 d D U . . .
C3A C 0.7969(6) 0.3131(5) 0.7265(5) 0.0293(15) Uani 0.585(10) 1 d D U P A 1
C7A C 0.8264(6) 0.2943(6) 0.6648(4) 0.048(2) Uani 0.585(10) 1 d D U P A 1
H7AA H 0.793353 0.329083 0.637034 0.072 Uiso 0.585(10) 1 calc R U P A 1
H7AB H 0.896323 0.300591 0.661990 0.072 Uiso 0.585(10) 1 calc R U P A 1
H7AC H 0.808704 0.241034 0.655486 0.072 Uiso 0.585(10) 1 calc R U P A 1
C8A C 0.8469(10) 0.2603(6) 0.7706(6) 0.043(3) Uani 0.585(10) 1 d D U P A 1
H8AA H 0.826767 0.273410 0.810167 0.064 Uiso 0.585(10) 1 calc R U P A 1
H8AB H 0.829251 0.206820 0.761809 0.064 Uiso 0.585(10) 1 calc R U P A 1
H8AC H 0.916870 0.266376 0.768314 0.064 Uiso 0.585(10) 1 calc R U P A 1
C4A C 0.8074(4) 0.3985(4) 0.7407(4) 0.0231(14) Uani 0.585(10) 1 d D U P A 1
H4AA H 0.858811 0.421725 0.717241 0.028 Uiso 0.585(10) 1 calc R U P A 1
H4AB H 0.824350 0.405744 0.782780 0.028 Uiso 0.585(10) 1 calc R U P A 1
C2A C 0.7096(6) 0.4366(4) 0.7254(4) 0.0245(16) Uani 0.585(10) 1 d D U P A 1
C5A C 0.6815(6) 0.4914(6) 0.7745(5) 0.034(2) Uani 0.585(10) 1 d D U P A 1
H5AA H 0.726931 0.534528 0.776515 0.052 Uiso 0.585(10) 1 calc R U P A 1
H5AB H 0.616161 0.510955 0.766429 0.052 Uiso 0.585(10) 1 calc R U P A 1
H5AC H 0.683344 0.463807 0.811959 0.052 Uiso 0.585(10) 1 calc R U P A 1
C6A C 0.7117(13) 0.4829(11) 0.6680(7) 0.035(3) Uani 0.585(10) 1 d D U P A 1
H6AA H 0.729623 0.448818 0.635849 0.053 Uiso 0.585(10) 1 calc R U P A 1
H6AB H 0.647809 0.504813 0.659377 0.053 Uiso 0.585(10) 1 calc R U P A 1
H6AC H 0.759181 0.524413 0.672147 0.053 Uiso 0.585(10) 1 calc R U P A 1
C3B C 0.7979(8) 0.3039(7) 0.7253(6) 0.0298(19) Uani 0.415(10) 1 d D U P A 2
C7B C 0.8410(7) 0.2500(7) 0.6801(5) 0.033(2) Uani 0.415(10) 1 d D U P A 2
H7BA H 0.813193 0.261639 0.641103 0.050 Uiso 0.415(10) 1 calc R U P A 2
H7BB H 0.911088 0.257109 0.679893 0.050 Uiso 0.415(10) 1 calc R U P A 2
H7BC H 0.826440 0.196542 0.690281 0.050 Uiso 0.415(10) 1 calc R U P A 2
C8B C 0.8443(13) 0.2826(9) 0.7850(6) 0.033(3) Uani 0.415(10) 1 d D U P A 2
H8BA H 0.818590 0.315957 0.815389 0.049 Uiso 0.415(10) 1 calc R U P A 2
H8BB H 0.829708 0.228826 0.794027 0.049 Uiso 0.415(10) 1 calc R U P A 2
H8BC H 0.914355 0.289393 0.783639 0.049 Uiso 0.415(10) 1 calc R U P A 2
C4B C 0.8154(6) 0.3879(6) 0.7080(6) 0.0309(18) Uani 0.415(10) 1 d D U P A 2
H4BA H 0.835336 0.391171 0.666813 0.037 Uiso 0.415(10) 1 calc R U P A 2
H4BB H 0.866603 0.410883 0.733596 0.037 Uiso 0.415(10) 1 calc R U P A 2
C2B C 0.7190(9) 0.4304(6) 0.7157(6) 0.027(2) Uani 0.415(10) 1 d D U P A 2
C5B C 0.7135(10) 0.4712(8) 0.7743(5) 0.033(3) Uani 0.415(10) 1 d D U P A 2
H5BA H 0.728537 0.434706 0.806025 0.050 Uiso 0.415(10) 1 calc R U P A 2
H5BB H 0.760159 0.513503 0.775872 0.050 Uiso 0.415(10) 1 calc R U P A 2
H5BC H 0.648357 0.491628 0.778794 0.050 Uiso 0.415(10) 1 calc R U P A 2
C6B C 0.6957(18) 0.4869(14) 0.6658(10) 0.030(3) Uani 0.415(10) 1 d D U P A 2
H6BA H 0.699351 0.460147 0.628128 0.046 Uiso 0.415(10) 1 calc R U P A 2
H6BB H 0.630479 0.507344 0.670159 0.046 Uiso 0.415(10) 1 calc R U P A 2
H6BC H 0.742281 0.529220 0.667237 0.046 Uiso 0.415(10) 1 calc R U P A 2
C23 C 0.2416(3) 0.5716(2) 0.79342(16) 0.0279(8) Uani 1 1 d D U . . .
N3 N 0.3100(2) 0.51659(17) 0.79468(12) 0.0255(7) Uani 1 1 d D U . . .
C38A C 0.3176(4) 0.4733(3) 0.8486(2) 0.0204(11) Uani 0.751(5) 1 d D U P B 1
C39A C 0.2685(5) 0.4033(4) 0.8529(3) 0.0190(10) Uani 0.751(5) 1 d D U P B 1
C40A C 0.2825(7) 0.3604(5) 0.9039(3) 0.0285(15) Uani 0.751(5) 1 d D U P B 1
H40A H 0.249123 0.313179 0.908237 0.034 Uiso 0.751(5) 1 calc R U P B 1
C41A C 0.3448(6) 0.3859(5) 0.9488(4) 0.0293(15) Uani 0.751(5) 1 d D U P B 1
H41A H 0.355406 0.355296 0.982826 0.035 Uiso 0.751(5) 1 calc R U P B 1
C42A C 0.3911(4) 0.4557(3) 0.9438(2) 0.0232(10) Uani 0.751(5) 1 d D U P B 1
H42A H 0.433208 0.472787 0.974692 0.028 Uiso 0.751(5) 1 calc R U P B 1
C43A C 0.3772(4) 0.5017(3) 0.89399(19) 0.0194(9) Uani 0.751(5) 1 d D U P B 1
C47A C 0.4267(4) 0.5796(3) 0.8932(2) 0.0255(11) Uani 0.751(5) 1 d D U P B 1
H47A H 0.402404 0.607906 0.857565 0.031 Uiso 0.751(5) 1 calc R U P B 1
C48A C 0.4029(4) 0.6278(3) 0.9471(2) 0.0361(14) Uani 0.751(5) 1 d D U P B 1
H48A H 0.435967 0.677493 0.945129 0.054 Uiso 0.751(5) 1 calc R U P B 1
H48B H 0.333117 0.636187 0.947883 0.054 Uiso 0.751(5) 1 calc R U P B 1
H48C H 0.424447 0.600513 0.982726 0.054 Uiso 0.751(5) 1 calc R U P B 1
C49A C 0.5357(4) 0.5716(4) 0.8892(3) 0.0400(15) Uani 0.751(5) 1 d D U P B 1
H49A H 0.565242 0.622756 0.888761 0.060 Uiso 0.751(5) 1 calc R U P B 1
H49B H 0.561112 0.542642 0.923126 0.060 Uiso 0.751(5) 1 calc R U P B 1
H49C H 0.550860 0.544149 0.853071 0.060 Uiso 0.751(5) 1 calc R U P B 1
C44A C 0.1937(4) 0.3776(4) 0.8070(3) 0.0211(11) Uani 0.751(5) 1 d D U P B 1
H44A H 0.214066 0.397133 0.768053 0.025 Uiso 0.751(5) 1 calc R U P B 1
C45A C 0.0941(5) 0.4120(5) 0.8191(3) 0.0298(15) Uani 0.751(5) 1 d D U P B 1
H45A H 0.047314 0.394568 0.788945 0.045 Uiso 0.751(5) 1 calc R U P B 1
H45B H 0.073467 0.395071 0.857752 0.045 Uiso 0.751(5) 1 calc R U P B 1
H45C H 0.098106 0.468260 0.818393 0.045 Uiso 0.751(5) 1 calc R U P B 1
C46A C 0.1842(9) 0.2899(4) 0.8028(6) 0.0294(19) Uani 0.751(5) 1 d D U P B 1
H46A H 0.135192 0.276710 0.772648 0.044 Uiso 0.751(5) 1 calc R U P B 1
H46B H 0.246317 0.267690 0.792330 0.044 Uiso 0.751(5) 1 calc R U P B 1
H46C H 0.165168 0.269293 0.840708 0.044 Uiso 0.751(5) 1 calc R U P B 1
C38B C 0.3402(11) 0.4683(10) 0.8473(7) 0.022(2) Uani 0.249(5) 1 d D U P B 2
C39B C 0.2712(14) 0.4114(12) 0.8617(8) 0.0190(10) Uani 0.249(5) 1 d D U P B 2
C40B C 0.2838(19) 0.3688(15) 0.9135(10) 0.026(2) Uani 0.249(5) 1 d D U P B 2
H40B H 0.237226 0.330839 0.922524 0.031 Uiso 0.249(5) 1 calc R U P B 2
C41B C 0.3611(17) 0.3798(16) 0.9520(12) 0.026(2) Uani 0.249(5) 1 d D U P B 2
H41B H 0.365947 0.351308 0.987519 0.031 Uiso 0.249(5) 1 calc R U P B 2
C42B C 0.4311(12) 0.4323(9) 0.9386(6) 0.024(2) Uani 0.249(5) 1 d D U P B 2
H42B H 0.484783 0.440051 0.964821 0.028 Uiso 0.249(5) 1 calc R U P B 2
C43B C 0.4233(9) 0.4747(8) 0.8859(5) 0.0230(18) Uani 0.249(5) 1 d D U P B 2
C47B C 0.5074(8) 0.5280(7) 0.8740(6) 0.024(2) Uani 0.249(5) 1 d D U P B 2
H47B H 0.516310 0.526847 0.830676 0.029 Uiso 0.249(5) 1 calc R U P B 2
C48B C 0.4856(13) 0.6112(7) 0.8897(7) 0.031(3) Uani 0.249(5) 1 d D U P B 2
H48X H 0.423760 0.626457 0.871276 0.047 Uiso 0.249(5) 1 calc R U P B 2
H48Y H 0.482023 0.616191 0.932395 0.047 Uiso 0.249(5) 1 calc R U P B 2
H48Z H 0.536841 0.644608 0.875592 0.047 Uiso 0.249(5) 1 calc R U P B 2
C49B C 0.6032(9) 0.5035(9) 0.9023(6) 0.029(3) Uani 0.249(5) 1 d D U P B 2
H49X H 0.653178 0.540744 0.892499 0.044 Uiso 0.249(5) 1 calc R U P B 2
H49Y H 0.597188 0.501385 0.944979 0.044 Uiso 0.249(5) 1 calc R U P B 2
H49Z H 0.620859 0.452561 0.887712 0.044 Uiso 0.249(5) 1 calc R U P B 2
C44B C 0.1891(13) 0.3895(13) 0.8192(9) 0.0211(11) Uani 0.249(5) 1 d D U P B 2
H44B H 0.196972 0.421225 0.783105 0.025 Uiso 0.249(5) 1 calc R U P B 2
C45B C 0.0910(13) 0.4098(15) 0.8431(8) 0.025(4) Uani 0.249(5) 1 d D U P B 2
H45X H 0.040233 0.394872 0.814600 0.038 Uiso 0.249(5) 1 calc R U P B 2
H45Y H 0.082026 0.382267 0.880050 0.038 Uiso 0.249(5) 1 calc R U P B 2
H45Z H 0.087736 0.465338 0.850153 0.038 Uiso 0.249(5) 1 calc R U P B 2
C46B C 0.193(3) 0.3057(14) 0.8003(18) 0.026(4) Uani 0.249(5) 1 d D U P B 2
H46X H 0.138727 0.294704 0.773140 0.039 Uiso 0.249(5) 1 calc R U P B 2
H46Y H 0.253759 0.295926 0.780838 0.039 Uiso 0.249(5) 1 calc R U P B 2
H46Z H 0.188996 0.272510 0.834903 0.039 Uiso 0.249(5) 1 calc R U P B 2

loop_
_atom_site_aniso_label
_atom_site_aniso_U_11
_atom_site_aniso_U_22
_atom_site_aniso_U_33
_atom_site_aniso_U_23
_atom_site_aniso_U_13
_atom_site_aniso_U_12
Cl1 0.0226(4) 0.0265(4) 0.0217(4) 0.0033(4) 0.0019(3) 0.0027(4)
Cl3 0.0380(5) 0.0208(4) 0.0328(5) 0.0073(4) -0.0118(4) -0.0125(4)
Al1 0.0198(5) 0.0185(5) 0.0209(5) 0.0042(4) -0.0027(4) -0.0038(4)
Cl2 0.0211(4) 0.0191(4) 0.0322(5) 0.0064(4) 0.0005(4) -0.0039(3)
Al2 0.0266(6) 0.0154(5) 0.0140(5) 0.0015(4) 0.0002(4) -0.0045(4)
N2 0.0183(15) 0.0163(14) 0.0148(14) -0.0004(11) 0.0050(11) -0.0003(11)
C4H 0.047(3) 0.059(3) 0.041(3) -0.004(2) -0.008(2) 0.010(2)
C5H 0.030(2) 0.061(3) 0.032(2) -0.010(2) -0.0058(18) 0.010(2)
C6H 0.025(2) 0.060(3) 0.028(2) -0.007(2) -0.0033(16) 0.014(2)
C9 0.0157(18) 0.0217(19) 0.038(2) 0.0086(16) -0.0009(15) -0.0016(15)
C10 0.0195(19) 0.0229(19) 0.039(2) 0.0028(17) 0.0008(16) 0.0011(15)
C11 0.0188(19) 0.0229(19) 0.049(2) -0.0007(18) 0.0003(17) 0.0029(16)
C12 0.0182(19) 0.0215(19) 0.059(3) 0.0123(19) -0.0002(18) -0.0007(15)
C13 0.0182(19) 0.032(2) 0.041(2) 0.0170(18) 0.0000(16) 0.0014(16)
C14 0.0157(18) 0.0260(19) 0.036(2) 0.0087(17) -0.0032(15) 0.0018(15)
C15 0.027(2) 0.025(2) 0.036(2) -0.0018(17) 0.0069(17) -0.0017(16)
C16 0.028(2) 0.043(3) 0.056(3) -0.014(2) 0.013(2) -0.003(2)
C17 0.035(2) 0.027(2) 0.034(2) -0.0031(17) 0.0028(18) -0.0040(17)
C18 0.029(2) 0.039(2) 0.030(2) 0.0139(18) -0.0052(17) -0.0041(18)
C19 0.037(3) 0.067(3) 0.025(2) 0.000(2) 0.0032(18) -0.002(2)
C20 0.052(3) 0.056(3) 0.043(3) 0.024(2) -0.018(2) -0.016(3)
C21 0.0194(18) 0.0160(17) 0.0222(18) 0.0001(14) 0.0080(14) -0.0018(14)
C22 0.033(2) 0.0147(17) 0.0256(19) -0.0033(15) 0.0131(16) -0.0020(15)
C24 0.065(3) 0.026(2) 0.024(2) -0.0070(16) 0.019(2) -0.010(2)
C25 0.0213(19) 0.0248(19) 0.030(2) 0.0011(16) 0.0077(15) 0.0071(15)
C26 0.0127(16) 0.0226(18) 0.0155(16) -0.0023(13) 0.0002(12) 0.0038(13)
C27 0.0121(16) 0.0247(18) 0.0219(17) -0.0035(14) 0.0007(13) 0.0057(14)
C28 0.0163(17) 0.0261(19) 0.0252(19) -0.0100(15) -0.0023(14) 0.0056(14)
C29 0.024(2) 0.036(2) 0.0202(18) -0.0100(16) 0.0000(15) 0.0099(17)
C30 0.0200(18) 0.032(2) 0.0167(17) 0.0001(15) 0.0034(14) 0.0077(15)
C31 0.0151(17) 0.0222(17) 0.0167(16) 0.0013(14) 0.0029(13) 0.0077(14)
C32 0.0215(18) 0.0231(18) 0.0189(17) 0.0021(14) 0.0051(14) 0.0032(15)
C33 0.037(2) 0.027(2) 0.0210(19) 0.0031(16) 0.0120(16) 0.0088(17)
C34 0.025(2) 0.030(2) 0.036(2) 0.0047(17) 0.0066(16) -0.0023(17)
C35 0.0224(19) 0.0207(18) 0.0277(19) -0.0030(15) -0.0032(15) -0.0020(15)
C36 0.022(2) 0.034(2) 0.032(2) 0.0009(17) 0.0042(16) -0.0019(17)
C37 0.041(2) 0.024(2) 0.038(2) -0.0070(18) -0.0072(19) -0.0048(18)
C1H 0.105(6) 0.075(5) 0.087(5) -0.002(4) -0.021(4) -0.037(4)
C2H 0.075(4) 0.045(3) 0.043(3) 0.008(2) -0.009(3) -0.003(3)
C3H 0.071(4) 0.038(3) 0.029(2) 0.005(2) -0.002(2) 0.002(2)
C1 0.0220(17) 0.0249(17) 0.0232(17) 0.0081(14) -0.0031(14) -0.0066(14)
N1 0.0170(14) 0.0255(15) 0.0277(16) 0.0057(13) 0.0006(12) -0.0079(12)
C3A 0.017(3) 0.026(3) 0.044(3) -0.001(3) 0.004(3) -0.005(3)
C7A 0.034(4) 0.051(5) 0.061(4) -0.025(4) 0.023(4) -0.011(4)
C8A 0.017(4) 0.026(5) 0.085(7) 0.008(5) -0.001(5) 0.008(4)
C4A 0.015(2) 0.021(3) 0.033(3) -0.001(3) 0.001(2) 0.000(2)
C2A 0.015(3) 0.023(3) 0.035(3) 0.004(3) -0.005(3) -0.002(2)
C5A 0.009(4) 0.034(4) 0.059(4) -0.017(4) -0.013(3) 0.009(3)
C6A 0.018(6) 0.038(5) 0.048(5) 0.018(4) -0.008(4) -0.009(4)
C3B 0.019(3) 0.027(4) 0.044(4) 0.004(3) 0.000(3) -0.011(3)
C7B 0.018(4) 0.038(5) 0.044(5) 0.009(4) 0.001(4) -0.006(4)
C8B 0.018(5) 0.030(7) 0.049(5) 0.001(5) -0.005(5) -0.002(6)
C4B 0.019(3) 0.029(3) 0.045(4) 0.005(3) -0.002(3) -0.006(3)
C2B 0.019(3) 0.027(3) 0.035(4) 0.006(3) -0.004(3) -0.006(3)
C5B 0.019(6) 0.041(6) 0.039(5) 0.004(4) -0.009(5) -0.007(5)
C6B 0.017(7) 0.029(6) 0.045(6) 0.015(5) -0.002(5) -0.011(5)
C23 0.045(2) 0.0149(17) 0.0249(19) -0.0051(14) 0.0122(17) -0.0104(15)
N3 0.0440(19) 0.0184(14) 0.0142(14) -0.0002(11) 0.0040(13) -0.0100(13)
C38A 0.025(3) 0.021(2) 0.0154(19) 0.0011(17) 0.0076(19) -0.002(2)
C39A 0.0229(16) 0.0166(19) 0.018(2) -0.0012(17) 0.0093(15) 0.0009(14)
C40A 0.033(2) 0.024(3) 0.029(3) 0.007(2) 0.009(2) -0.003(2)
C41A 0.032(3) 0.031(3) 0.025(2) 0.011(2) 0.004(2) 0.003(3)
C42A 0.021(2) 0.032(2) 0.016(2) 0.0032(19) 0.0005(19) 0.003(2)
C43A 0.021(2) 0.023(2) 0.0148(19) -0.0007(16) 0.0032(16) 0.0036(18)
C47A 0.028(2) 0.030(2) 0.018(2) 0.0047(18) -0.0075(19) -0.006(2)
C48A 0.049(3) 0.030(3) 0.028(3) -0.003(2) -0.016(2) 0.001(3)
C49A 0.031(3) 0.062(4) 0.027(3) 0.013(3) -0.006(2) -0.013(3)
C44A 0.0239(18) 0.019(2) 0.021(3) -0.0008(19) 0.0097(18) -0.0043(17)
C45A 0.027(3) 0.029(3) 0.033(4) -0.004(4) 0.004(3) 0.000(2)
C46A 0.037(4) 0.018(3) 0.033(4) 0.000(3) 0.012(3) -0.006(3)
C38B 0.028(4) 0.022(4) 0.016(4) 0.001(3) 0.009(3) -0.009(3)
C39B 0.0229(16) 0.0166(19) 0.018(2) -0.0012(17) 0.0093(15) 0.0009(14)
C40B 0.031(4) 0.022(4) 0.025(4) 0.006(4) 0.006(4) -0.003(4)
C41B 0.030(4) 0.026(4) 0.023(4) 0.007(4) 0.005(4) 0.000(4)
C42B 0.028(4) 0.027(4) 0.017(4) 0.001(4) 0.005(4) -0.001(4)
C43B 0.029(3) 0.025(4) 0.016(3) 0.000(3) 0.004(3) -0.005(3)
C47B 0.028(4) 0.029(4) 0.014(4) 0.002(4) -0.004(4) -0.007(4)
C48B 0.034(7) 0.032(6) 0.028(6) 0.002(6) 0.002(6) -0.007(5)
C49B 0.029(6) 0.041(8) 0.018(6) 0.006(6) -0.005(5) -0.007(6)
C44B 0.0239(18) 0.019(2) 0.021(3) -0.0008(19) 0.0097(18) -0.0043(17)
C45B 0.023(5) 0.029(7) 0.024(9) -0.001(8) 0.015(6) -0.003(5)
C46B 0.025(8) 0.023(7) 0.031(8) -0.002(7) 0.009(7) -0.001(7)

loop_
_atom_type_symbol
_atom_type_description
_atom_type_scat_dispersion_real
_atom_type_scat_dispersion_imag
_atom_type_scat_source
C C 0.0033 0.0016 'International Tables Vol C Tables 4.2.6.8 and 6.1.1.4'
H H 0.0000 0.0000 'International Tables Vol C Tables 4.2.6.8 and 6.1.1.4'
N N 0.0061 0.0033 'International Tables Vol C Tables 4.2.6.8 and 6.1.1.4'
Al Al 0.0645 0.0514 'International Tables Vol C Tables 4.2.6.8 and 6.1.1.4'
Cl Cl 0.1484 0.1585 'International Tables Vol C Tables 4.2.6.8 and 6.1.1.4'

loop_
_geom_angle_atom_site_label_1
_geom_angle_atom_site_label_2
_geom_angle_atom_site_label_3
_geom_angle
_geom_angle_site_symmetry_1
C1 Al1 Cl2 107.50(11) .
C1 Al1 Cl1 93.80(11) .
Cl2 Al1 Cl1 108.32(6) .
C1 Al1 Al2 127.35(12) .
Cl2 Al1 Al2 109.89(6) .
Cl1 Al1 Al2 107.80(5) .
N2 Al2 N3 95.23(14) .
N2 Al2 Cl3 102.58(10) .
N3 Al2 Cl3 102.63(10) .
N2 Al2 Al1 112.68(9) .
N3 Al2 Al1 124.87(10) .
Cl3 Al2 Al1 115.19(6) .
C21 N2 C26 118.0(3) .
C21 N2 Al2 118.5(2) .
C26 N2 Al2 123.1(2) .
C5H C4H H4HA 109.5 .
C5H C4H H4HB 109.5 .
H4HA C4H H4HB 109.5 .
C5H C4H H4HC 109.5 .
H4HA C4H H4HC 109.5 .
H4HB C4H H4HC 109.5 .
C4H C5H C6H 113.2(4) .
C4H C5H H5HA 108.9 .
C6H C5H H5HA 108.9 .
C4H C5H H5HB 108.9 .
C6H C5H H5HB 108.9 .
H5HA C5H H5HB 107.7 .
C6H C6H C5H 114.4(4) 3_566
C6H C6H H6HA 108.7 3_566
C5H C6H H6HA 108.7 .
C6H C6H H6HB 108.7 3_566
C5H C6H H6HB 108.7 .
H6HA C6H H6HB 107.6 .
C10 C9 C14 123.2(3) .
C10 C9 N1 120.4(3) .
C14 C9 N1 116.4(3) .
C11 C10 C9 116.5(4) .
C11 C10 C15 117.4(4) .
C9 C10 C15 126.0(3) .
C12 C11 C10 121.9(4) .
C12 C11 H11 119.0 .
C10 C11 H11 119.0 .
C11 C12 C13 119.7(4) .
C11 C12 H12 120.2 .
C13 C12 H12 120.2 .
C12 C13 C14 121.9(4) .
C12 C13 H13 119.0 .
C14 C13 H13 119.0 .
C13 C14 C9 116.8(4) .
C13 C14 C18 118.5(4) .
C9 C14 C18 124.6(3) .
C10 C15 C17 111.3(3) .
C10 C15 C16 111.6(4) .
C17 C15 C16 108.1(3) .
C10 C15 H15 108.6 .
C17 C15 H15 108.6 .
C16 C15 H15 108.6 .
C15 C16 H16A 109.5 .
C15 C16 H16B 109.5 .
H16A C16 H16B 109.5 .
C15 C16 H16C 109.5 .
H16A C16 H16C 109.5 .
H16B C16 H16C 109.5 .
C15 C17 H17A 109.5 .
C15 C17 H17B 109.5 .
H17A C17 H17B 109.5 .
C15 C17 H17C 109.5 .
H17A C17 H17C 109.5 .
H17B C17 H17C 109.5 .
C14 C18 C19 111.0(3) .
C14 C18 C20 111.5(4) .
C19 C18 C20 110.1(4) .
C14 C18 H18 108.0 .
C19 C18 H18 108.0 .
C20 C18 H18 108.0 .
C18 C19 H19A 109.5 .
C18 C19 H19B 109.5 .
H19A C19 H19B 109.5 .
C18 C19 H19C 109.5 .
H19A C19 H19C 109.5 .
H19B C19 H19C 109.5 .
C18 C20 H20A 109.5 .
C18 C20 H20B 109.5 .
H20A C20 H20B 109.5 .
C18 C20 H20C 109.5 .
H20A C20 H20C 109.5 .
H20B C20 H20C 109.5 .
N2 C21 C22 122.9(3) .
N2 C21 C25 120.6(3) .
C22 C21 C25 116.5(3) .
C23 C22 C21 127.9(3) .
C23 C22 H22 116.1 .
C21 C22 H22 116.1 .
C23 C24 H24A 109.5 .
C23 C24 H24B 109.5 .
H24A C24 H24B 109.5 .
C23 C24 H24C 109.5 .
H24A C24 H24C 109.5 .
H24B C24 H24C 109.5 .
C21 C25 H25A 109.5 .
C21 C25 H25B 109.5 .
H25A C25 H25B 109.5 .
C21 C25 H25C 109.5 .
H25A C25 H25C 109.5 .
H25B C25 H25C 109.5 .
C31 C26 C27 121.5(3) .
C31 C26 N2 120.3(3) .
C27 C26 N2 118.2(3) .
C28 C27 C26 118.0(3) .
C28 C27 C35 120.2(3) .
C26 C27 C35 121.8(3) .
C29 C28 C27 121.3(3) .
C29 C28 H28 119.3 .
C27 C28 H28 119.3 .
C28 C29 C30 119.9(3) .
C28 C29 H29 120.0 .
C30 C29 H29 120.0 .
C29 C30 C31 121.4(3) .
C29 C30 H30 119.3 .
C31 C30 H30 119.3 .
C30 C31 C26 117.7(3) .
C30 C31 C32 119.0(3) .
C26 C31 C32 123.2(3) .
C31 C32 C34 110.2(3) .
C31 C32 C33 112.0(3) .
C34 C32 C33 109.2(3) .
C31 C32 H32 108.5 .
C34 C32 H32 108.5 .
C33 C32 H32 108.5 .
C32 C33 H33A 109.5 .
C32 C33 H33B 109.5 .
H33A C33 H33B 109.5 .
C32 C33 H33C 109.5 .
H33A C33 H33C 109.5 .
H33B C33 H33C 109.5 .
C32 C34 H34A 109.5 .
C32 C34 H34B 109.5 .
H34A C34 H34B 109.5 .
C32 C34 H34C 109.5 .
H34A C34 H34C 109.5 .
H34B C34 H34C 109.5 .
C27 C35 C37 113.4(3) .
C27 C35 C36 111.5(3) .
C37 C35 C36 110.0(3) .
C27 C35 H35 107.2 .
C37 C35 H35 107.2 .
C36 C35 H35 107.2 .
C35 C36 H36A 109.5 .
C35 C36 H36B 109.5 .
H36A C36 H36B 109.5 .
C35 C36 H36C 109.5 .
H36A C36 H36C 109.5 .
H36B C36 H36C 109.5 .
C35 C37 H37A 109.5 .
C35 C37 H37B 109.5 .
H37A C37 H37B 109.5 .
C35 C37 H37C 109.5 .
H37A C37 H37C 109.5 .
H37B C37 H37C 109.5 .
C2H C1H H1HA 109.5 .
C2H C1H H1HB 109.5 .
H1HA C1H H1HB 109.5 .
C2H C1H H1HC 109.5 .
H1HA C1H H1HC 109.5 .
H1HB C1H H1HC 109.5 .
C1H C2H C3H 113.5(5) .
C1H C2H H2HA 108.9 .
C3H C2H H2HA 108.9 .
C1H C2H H2HB 108.9 .
C3H C2H H2HB 108.9 .
H2HA C2H H2HB 107.7 .
C3H C3H C2H 114.6(5) 3_767
C3H C3H H3HA 108.6 3_767
C2H C3H H3HA 108.6 .
C3H C3H H3HB 108.6 3_767
C2H C3H H3HB 108.6 .
H3HA C3H H3HB 107.6 .
N1 C1 C2A 110.8(4) .
N1 C1 C2B 105.2(5) .
N1 C1 Al1 129.7(3) .
C2A C1 Al1 119.4(4) .
C2B C1 Al1 123.8(5) .
C1 N1 C9 124.6(3) .
C1 N1 C3A 113.2(4) .
C9 N1 C3A 122.1(4) .
C1 N1 C3B 119.0(5) .
C9 N1 C3B 116.4(5) .
C7A C3A C8A 110.8(8) .
C7A C3A C4A 112.4(7) .
C8A C3A C4A 114.2(8) .
C7A C3A N1 106.3(7) .
C8A C3A N1 111.4(8) .
C4A C3A N1 101.0(5) .
C3A C7A H7AA 109.5 .
C3A C7A H7AB 109.5 .
H7AA C7A H7AB 109.5 .
C3A C7A H7AC 109.5 .
H7AA C7A H7AC 109.5 .
H7AB C7A H7AC 109.5 .
C3A C8A H8AA 109.5 .
C3A C8A H8AB 109.5 .
H8AA C8A H8AB 109.5 .
C3A C8A H8AC 109.5 .
H8AA C8A H8AC 109.5 .
H8AB C8A H8AC 109.5 .
C3A C4A C2A 107.0(6) .
C3A C4A H4AA 110.3 .
C2A C4A H4AA 110.3 .
C3A C4A H4AB 110.3 .
C2A C4A H4AB 110.3 .
H4AA C4A H4AB 108.6 .
C5A C2A C1 111.0(7) .
C5A C2A C6A 108.1(10) .
C1 C2A C6A 112.1(10) .
C5A C2A C4A 110.1(7) .
C1 C2A C4A 103.3(5) .
C6A C2A C4A 112.2(9) .
C2A C5A H5AA 109.5 .
C2A C5A H5AB 109.5 .
H5AA C5A H5AB 109.5 .
C2A C5A H5AC 109.5 .
H5AA C5A H5AC 109.5 .
H5AB C5A H5AC 109.5 .
C2A C6A H6AA 109.5 .
C2A C6A H6AB 109.5 .
H6AA C6A H6AB 109.5 .
C2A C6A H6AC 109.5 .
H6AA C6A H6AC 109.5 .
H6AB C6A H6AC 109.5 .
C7B C3B C8B 106.8(9) .
C7B C3B C4B 110.1(10) .
C8B C3B C4B 113.1(11) .
C7B C3B N1 115.2(9) .
C8B C3B N1 111.7(11) .
C4B C3B N1 100.1(7) .
C3B C7B H7BA 109.5 .
C3B C7B H7BB 109.5 .
H7BA C7B H7BB 109.5 .
C3B C7B H7BC 109.5 .
H7BA C7B H7BC 109.5 .
H7BB C7B H7BC 109.5 .
C3B C8B H8BA 109.5 .
C3B C8B H8BB 109.5 .
H8BA C8B H8BB 109.5 .
C3B C8B H8BC 109.5 .
H8BA C8B H8BC 109.5 .
H8BB C8B H8BC 109.5 .
C3B C4B C2B 106.4(8) .
C3B C4B H4BA 110.4 .
C2B C4B H4BA 110.4 .
C3B C4B H4BB 110.4 .
C2B C4B H4BB 110.4 .
H4BA C4B H4BB 108.6 .
C5B C2B C6B 109.9(13) .
C5B C2B C4B 113.0(10) .
C6B C2B C4B 112.8(12) .
C5B C2B C1 101.9(9) .
C6B C2B C1 111.7(13) .
C4B C2B C1 107.0(7) .
C2B C5B H5BA 109.5 .
C2B C5B H5BB 109.5 .
H5BA C5B H5BB 109.5 .
C2B C5B H5BC 109.5 .
H5BA C5B H5BC 109.5 .
H5BB C5B H5BC 109.5 .
C2B C6B H6BA 109.5 .
C2B C6B H6BB 109.5 .
H6BA C6B H6BB 109.5 .
C2B C6B H6BC 109.5 .
H6BA C6B H6BC 109.5 .
H6BB C6B H6BC 109.5 .
N3 C23 C22 122.5(3) .
N3 C23 C24 121.0(4) .
C22 C23 C24 116.6(4) .
C23 N3 C38A 114.9(4) .
C23 N3 C38B 126.1(8) .
C23 N3 Al2 118.2(2) .
C38A N3 Al2 126.6(3) .
C38B N3 Al2 114.8(8) .
C43A C38A C39A 122.3(5) .
C43A C38A N3 118.2(4) .
C39A C38A N3 119.4(5) .
C40A C39A C38A 118.0(5) .
C40A C39A C44A 119.6(5) .
C38A C39A C44A 122.0(5) .
C39A C40A C41A 120.8(6) .
C39A C40A H40A 119.6 .
C41A C40A H40A 119.6 .
C42A C41A C40A 120.0(6) .
C42A C41A H41A 120.0 .
C40A C41A H41A 120.0 .
C41A C42A C43A 121.2(5) .
C41A C42A H42A 119.4 .
C43A C42A H42A 119.4 .
C38A C43A C42A 117.7(4) .
C38A C43A C47A 124.4(4) .
C42A C43A C47A 117.9(4) .
C43A C47A C49A 111.7(5) .
C43A C47A C48A 111.7(4) .
C49A C47A C48A 109.7(4) .
C43A C47A H47A 107.9 .
C49A C47A H47A 107.9 .
C48A C47A H47A 107.9 .
C47A C48A H48A 109.5 .
C47A C48A H48B 109.5 .
H48A C48A H48B 109.5 .
C47A C48A H48C 109.5 .
H48A C48A H48C 109.5 .
H48B C48A H48C 109.5 .
C47A C49A H49A 109.5 .
C47A C49A H49B 109.5 .
H49A C49A H49B 109.5 .
C47A C49A H49C 109.5 .
H49A C49A H49C 109.5 .
H49B C49A H49C 109.5 .
C39A C44A C46A 113.0(6) .
C39A C44A C45A 111.2(5) .
C46A C44A C45A 108.8(6) .
C39A C44A H44A 107.9 .
C46A C44A H44A 107.9 .
C45A C44A H44A 107.9 .
C44A C45A H45A 109.5 .
C44A C45A H45B 109.5 .
H45A C45A H45B 109.5 .
C44A C45A H45C 109.5 .
H45A C45A H45C 109.5 .
H45B C45A H45C 109.5 .
C44A C46A H46A 109.5 .
C44A C46A H46B 109.5 .
H46A C46A H46B 109.5 .
C44A C46A H46C 109.5 .
H46A C46A H46C 109.5 .
H46B C46A H46C 109.5 .
C39B C38B C43B 116.6(11) .
C39B C38B N3 113.4(10) .
C43B C38B N3 129.9(10) .
C40B C39B C38B 119.6(13) .
C40B C39B C44B 118.5(13) .
C38B C39B C44B 121.6(13) .
C41B C40B C39B 122.6(16) .
C41B C40B H40B 118.7 .
C39B C40B H40B 118.7 .
C42B C41B C40B 119.5(17) .
C42B C41B H41B 120.2 .
C40B C41B H41B 120.2 .
C41B C42B C43B 120.0(13) .
C41B C42B H42B 120.0 .
C43B C42B H42B 120.0 .
C42B C43B C38B 121.5(10) .
C42B C43B C47B 115.5(10) .
C38B C43B C47B 123.0(10) .
C49B C47B C43B 114.8(10) .
C49B C47B C48B 110.1(12) .
C43B C47B C48B 112.2(11) .
C49B C47B H47B 106.4 .
C43B C47B H47B 106.4 .
C48B C47B H47B 106.4 .
C47B C48B H48X 109.5 .
C47B C48B H48Y 109.5 .
H48X C48B H48Y 109.5 .
C47B C48B H48Z 109.5 .
H48X C48B H48Z 109.5 .
H48Y C48B H48Z 109.5 .
C47B C49B H49X 109.5 .
C47B C49B H49Y 109.5 .
H49X C49B H49Y 109.5 .
C47B C49B H49Z 109.5 .
H49X C49B H49Z 109.5 .
H49Y C49B H49Z 109.5 .
C39B C44B C46B 112.8(16) .
C39B C44B C45B 112.0(14) .
C46B C44B C45B 111.3(17) .
C39B C44B H44B 106.8 .
C46B C44B H44B 106.8 .
C45B C44B H44B 106.8 .
C44B C45B H45X 109.5 .
C44B C45B H45Y 109.5 .
H45X C45B H45Y 109.5 .
C44B C45B H45Z 109.5 .
H45X C45B H45Z 109.5 .
H45Y C45B H45Z 109.5 .
C44B C46B H46X 109.5 .
C44B C46B H46Y 109.5 .
H46X C46B H46Y 109.5 .
C44B C46B H46Z 109.5 .
H46X C46B H46Z 109.5 .
H46Y C46B H46Z 109.5 .

loop_
_geom_bond_atom_site_label_1
_geom_bond_atom_site_label_2
_geom_bond_distance
_geom_bond_site_symmetry_2
Cl1 Al1 2.1854(14) .
Cl3 Al2 2.1978(14) .
Al1 C1 2.098(4) .
Al1 Cl2 2.1669(14) .
Al1 Al2 2.5953(16) .
Al2 N2 1.917(3) .
Al2 N3 1.923(3) .
N2 C21 1.340(4) .
N2 C26 1.455(4) .
C4H C5H 1.512(7) .
C4H H4HA 0.9800 .
C4H H4HB 0.9800 .
C4H H4HC 0.9800 .
C5H C6H 1.523(7) .
C5H H5HA 0.9900 .
C5H H5HB 0.9900 .
C6H C6H 1.519(9) 3_566
C6H H6HA 0.9900 .
C6H H6HB 0.9900 .
C9 C10 1.403(6) .
C9 C14 1.403(5) .
C9 N1 1.477(5) .
C10 C11 1.402(5) .
C10 C15 1.519(6) .
C11 C12 1.375(6) .
C11 H11 0.9500 .
C12 C13 1.381(6) .
C12 H12 0.9500 .
C13 C14 1.392(5) .
C13 H13 0.9500 .
C14 C18 1.525(6) .
C15 C17 1.532(6) .
C15 C16 1.536(6) .
C15 H15 1.0000 .
C16 H16A 0.9800 .
C16 H16B 0.9800 .
C16 H16C 0.9800 .
C17 H17A 0.9800 .
C17 H17B 0.9800 .
C17 H17C 0.9800 .
C18 C19 1.534(6) .
C18 C20 1.537(5) .
C18 H18 1.0000 .
C19 H19A 0.9800 .
C19 H19B 0.9800 .
C19 H19C 0.9800 .
C20 H20A 0.9800 .
C20 H20B 0.9800 .
C20 H20C 0.9800 .
C21 C22 1.395(5) .
C21 C25 1.507(5) .
C22 C23 1.384(5) .
C22 H22 0.9500 .
C24 C23 1.505(5) .
C24 H24A 0.9800 .
C24 H24B 0.9800 .
C24 H24C 0.9800 .
C25 H25A 0.9800 .
C25 H25B 0.9800 .
C25 H25C 0.9800 .
C26 C31 1.405(4) .
C26 C27 1.408(5) .
C27 C28 1.397(5) .
C27 C35 1.522(5) .
C28 C29 1.375(5) .
C28 H28 0.9500 .
C29 C30 1.385(5) .
C29 H29 0.9500 .
C30 C31 1.399(4) .
C30 H30 0.9500 .
C31 C32 1.518(5) .
C32 C34 1.520(5) .
C32 C33 1.532(5) .
C32 H32 1.0000 .
C33 H33A 0.9800 .
C33 H33B 0.9800 .
C33 H33C 0.9800 .
C34 H34A 0.9800 .
C34 H34B 0.9800 .
C34 H34C 0.9800 .
C35 C37 1.529(5) .
C35 C36 1.531(5) .
C35 H35 1.0000 .
C36 H36A 0.9800 .
C36 H36B 0.9800 .
C36 H36C 0.9800 .
C37 H37A 0.9800 .
C37 H37B 0.9800 .
C37 H37C 0.9800 .
C1H C2H 1.499(8) .
C1H H1HA 0.9800 .
C1H H1HB 0.9800 .
C1H H1HC 0.9800 .
C2H C3H 1.519(8) .
C2H H2HA 0.9900 .
C2H H2HB 0.9900 .
C3H C3H 1.502(9) 3_767
C3H H3HA 0.9900 .
C3H H3HB 0.9900 .
C1 N1 1.299(5) .
C1 C2A 1.535(8) .
C1 C2B 1.548(11) .
N1 C3A 1.546(9) .
N1 C3B 1.552(11) .
C3A C7A 1.513(10) .
C3A C8A 1.515(10) .
C3A C4A 1.526(10) .
C7A H7AA 0.9800 .
C7A H7AB 0.9800 .
C7A H7AC 0.9800 .
C8A H8AA 0.9800 .
C8A H8AB 0.9800 .
C8A H8AC 0.9800 .
C4A C2A 1.541(9) .
C4A H4AA 0.9900 .
C4A H4AB 0.9900 .
C2A C5A 1.529(9) .
C2A C6A 1.538(10) .
C5A H5AA 0.9800 .
C5A H5AB 0.9800 .
C5A H5AC 0.9800 .
C6A H6AA 0.9800 .
C6A H6AB 0.9800 .
C6A H6AC 0.9800 .
C3B C7B 1.529(12) .
C3B C8B 1.534(12) .
C3B C4B 1.534(13) .
C7B H7BA 0.9800 .
C7B H7BB 0.9800 .
C7B H7BC 0.9800 .
C8B H8BA 0.9800 .
C8B H8BB 0.9800 .
C8B H8BC 0.9800 .
C4B C2B 1.542(12) .
C4B H4BA 0.9900 .
C4B H4BB 0.9900 .
C2B C5B 1.516(12) .
C2B C6B 1.530(12) .
C5B H5BA 0.9800 .
C5B H5BB 0.9800 .
C5B H5BC 0.9800 .
C6B H6BA 0.9800 .
C6B H6BB 0.9800 .
C6B H6BC 0.9800 .
C23 N3 1.346(5) .
N3 C38A 1.443(6) .
N3 C38B 1.514(11) .
C38A C43A 1.397(7) .
C38A C39A 1.399(6) .
C39A C40A 1.391(7) .
C39A C44A 1.519(6) .
C40A C41A 1.391(8) .
C40A H40A 0.9500 .
C41A C42A 1.379(8) .
C41A H41A 0.9500 .
C42A C43A 1.397(6) .
C42A H42A 0.9500 .
C43A C47A 1.519(6) .
C47A C49A 1.524(7) .
C47A C48A 1.532(6) .
C47A H47A 1.0000 .
C48A H48A 0.9800 .
C48A H48B 0.9800 .
C48A H48C 0.9800 .
C49A H49A 0.9800 .
C49A H49B 0.9800 .
C49A H49C 0.9800 .
C44A C46A 1.534(7) .
C44A C45A 1.538(7) .
C44A H44A 1.0000 .
C45A H45A 0.9800 .
C45A H45B 0.9800 .
C45A H45C 0.9800 .
C46A H46A 0.9800 .
C46A H46B 0.9800 .
C46A H46C 0.9800 .
C38B C39B 1.422(12) .
C38B C43B 1.433(12) .
C39B C40B 1.403(13) .
C39B C44B 1.520(13) .
C40B C41B 1.379(13) .
C40B H40B 0.9500 .
C41B C42B 1.374(13) .
C41B H41B 0.9500 .
C42B C43B 1.412(12) .
C42B H42B 0.9500 .
C43B C47B 1.522(12) .
C47B C49B 1.520(12) .
C47B C48B 1.524(12) .
C47B H47B 1.0000 .
C48B H48X 0.9800 .
C48B H48Y 0.9800 .
C48B H48Z 0.9800 .
C49B H49X 0.9800 .
C49B H49Y 0.9800 .
C49B H49Z 0.9800 .
C44B C46B 1.521(13) .
C44B C45B 1.522(13) .
C44B H44B 1.0000 .
C45B H45X 0.9800 .
C45B H45Y 0.9800 .
C45B H45Z 0.9800 .
C46B H46X 0.9800 .
C46B H46Y 0.9800 .
C46B H46Z 0.9800 .
